data_2001313
loop_
_publ_author_name
'Gallucci, J. C.'
'Sharma, P. K.'
'Black, S. D.'
'Rinderle, S. J.'
'Witiak, D. T.'

_publ_section_title
;Structure of
 6-fluoro-1,2,3,4,7,12-hexahydro-7-methyl-12-methylenebenz[<i>a</i>]anthracene
;
_journal_issue 10
_journal_name_full 'Acta Crystallographica Section C'
_journal_page_first 1868
_journal_page_last 1871
_journal_paper_doi 10.1107/S0108270193003713
_journal_volume 49
_journal_year 1993
_chemical_formula_sum 'C20 H19 F'
_chemical_formula_weight 278.37
_space_group_IT_number 2
_space_group_name_Hall '-P 1'
_space_group_name_H-M_alt 'P -1'
_symmetry_cell_setting triclinic
_symmetry_space_group_name_Hall '-P 1'
_symmetry_space_group_name_H-M 'P -1'
_atom_type_scat_source 'Cromer & Waber (1974) (C and F); Stewart, Davidson & Simpson (1965) (H)'
_cell_angle_alpha 108.420(10)
_cell_angle_beta 93.980(10)
_cell_angle_gamma 98.900(10)
_cell_formula_units_Z 2
_cell_length_a 9.3150(10)
_cell_length_b 11.1620(10)
_cell_length_c 7.6570(10)
_cell_measurement_reflns_used 25
_cell_measurement_temperature 296
_cell_measurement_theta_max 15
_cell_measurement_theta_min 12
_cell_volume 740.28(15)
_diffrn_measurement_device 'Rigaku AFC-5S'
_diffrn_measurement_method \q-2\q
_diffrn_radiation_type MoK\a
_diffrn_radiation_wavelength 0.71073
_diffrn_reflns_av_R_equivalents 0.019
_diffrn_reflns_limit_h_max 12
_diffrn_reflns_limit_h_min 0
_diffrn_reflns_limit_k_max 14
_diffrn_reflns_limit_k_min -14
_diffrn_reflns_limit_l_max 9
_diffrn_reflns_limit_l_min -9
_diffrn_reflns_number 3592
_diffrn_reflns_theta_max 27.5
_diffrn_standards_decay_% 'average decrease of 1.1% based on intensity'
_diffrn_standards_interval_count 150
_diffrn_standards_number 6
_exptl_absorpt_coefficient_mu 0.074
_exptl_absorpt_correction_type none
_exptl_crystal_colour colorless
_exptl_crystal_density_diffrn 1.25
_exptl_crystal_description chunk
_exptl_crystal_size_max 0.31
_exptl_crystal_size_mid 0.19
_exptl_crystal_size_min 0.15
_refine_diff_density_max 0.19
_refine_diff_density_min -0.19
_refine_ls_extinction_coef 5.1E-6(5)
_refine_ls_extinction_method 'secondary extinction (Zachariasen, 1963)'
_refine_ls_goodness_of_fit_obs 1.44
_refine_ls_hydrogen_treatment 'see below'
_refine_ls_number_parameters 199
_refine_ls_number_reflns 1749
_refine_ls_R_factor_obs 0.041
_refine_ls_shift/esd_max 0.01
_refine_ls_structure_factor_coef F
_refine_ls_weighting_details 'w = 1/\s^2^(F~o~)'
_refine_ls_weighting_scheme calc
_refine_ls_wR_factor_obs 0.046
_reflns_number_observed 1749
_reflns_number_total 3384
_reflns_observed_criterion I>=3\s(I)
_cod_data_source_file gr1009.cif
_cod_data_source_block gr1009_structure_1_of_1
_cod_depositor_comments
;
The following automatic conversions were performed:

'_refine_ls_weighting_scheme' value '1/\s^2^(F~o~)' was changed to
'calc'. New tag '_refine_ls_weighting_details' was created. The value
of the new tag was set to 'w = 1/\s^2^(F~o~)'.

Automatic conversion script
Id: cif_fix_values 3143 2015-03-26 13:38:13Z robertas 
;
_cod_original_cell_volume 740.2(2)
_cod_original_formula_sum 'C20 H19 F1'
_cod_database_code 2001313

loop_
_space_group_symop_id
_space_group_symop_operation_xyz
1 x,y,z
2 -x,-y,-z

loop_
_atom_site_label
_atom_site_fract_x
_atom_site_fract_y
_atom_site_fract_z
F .2936(2) .42660(10) .4855(2)
C(1) .3927(2) .2023(2) 1.0374(3)
C(2) .5464(3) .1718(2) 1.0440(4)
C(3) .6579(3) .2916(3) 1.0719(4)
C(4A) .4814(2) .3288(2) .8346(3)
C(4) .6393(3) .3373(2) .9080(4)
C(5) .4558(3) .3815(2) .6951(4)
C(6A) .1943(2) .3178(2) .6811(3)
C(6) .3155(3) .3740(2) .6230(3)
C(7A) -.0628(2) .1969(2) .5950(3)
C(7) .0410(2) .3155(2) .5975(3)
C(8) -.1845(3) .1432(3) .4609(3)
C(9) -.2832(3) .0391(3) .4650(4)
C(10) -.2614(3) -.0138(2) .6030(4)
C(11A) -.0418(2) .1452(2) .7362(3)
C(11) -.1414(3) .0382(2) .7369(4)
C(12A) .2183(2) .2666(2) .8229(3)
C(12B) .3627(2) .2692(2) .8982(3)
C(12) .0844(2) .2080(2) .8836(3)
C(13) -.0141(3) .4379(2) .7028(4)
C(14) .0704(3) .2178(3) 1.0587(4)
H(1) .5382 .4236 .6494
H(2) -.2000 .1801 .3622
H(3) -.3688 .0025 .3702
H(4) -.3313 -.0883 .6058
H(5) -.1259 -.0003 .8336
H(6) .3804 .2582 1.1609
H(7) .3217 .1216 1.0039
H(8) .5639 .1394 1.1471
H(9) .5555 .1062 .9270
H(10) .6443 .3590 1.1846
H(11) .7566 .2727 1.0849
H(12) .6858 .2849 .8077
H(13) .6889 .4273 .9453
H(14) -.026(2) .183(2) 1.093(3)
H(15) .149(3) .264(2) 1.160(3)
H(16) .0452 .3131 .4690
H(17) -.0233 .4404 .8306
H(18) -.1099 .4378 .6411
H(19) .0557 .5135 .7040

loop_
_geom_angle_atom_site_label_1
_geom_angle_atom_site_label_2
_geom_angle_atom_site_label_3
_geom_angle
_geom_angle_publ_flag
C(2) C(1) C(12B) 113.1(2) yes
C(1) C(2) C(3) 109.8(2) yes
C(2) C(3) C(4) 110.1(2) yes
C(4) C(4A) C(5) 117.6(2) yes
C(4) C(4A) C(12B) 122.9(2) yes
C(5) C(4A) C(12B) 119.5(2) yes
C(3) C(4) C(4A) 114.4(2) yes
C(4A) C(5) C(6) 119.5(2) yes
C(6) C(6A) C(7) 120.9(2) yes
C(6) C(6A) C(12A) 117.4(2) yes
C(7) C(6A) C(12A) 121.7(2) yes
F C(6) C(5) 118.2(2) yes
F C(6) C(6A) 118.1(2) yes
C(5) C(6) C(6A) 123.7(2) yes
C(7) C(7A) C(8) 121.1(2) yes
C(7) C(7A) C(11A) 119.3(2) yes
C(8) C(7A) C(11A) 119.4(2) yes
C(6A) C(7) C(7A) 111.0(2) yes
C(6A) C(7) C(13) 110.6(2) yes
C(7A) C(7) C(13) 111.0(2) yes
C(7A) C(8) C(9) 120.9(2) yes
C(8) C(9) C(10) 119.9(2) yes
C(9) C(10) C(11) 120.0(2) yes
C(7A) C(11A) C(11) 119.1(2) yes
C(7A) C(11A) C(12) 118.7(2) yes
C(11) C(11A) C(12) 122.2(2) yes
C(10) C(11) C(11A) 120.8(2) yes
C(6A) C(12A) C(12B) 120.7(2) yes
C(6A) C(12A) C(12) 115.8(2) yes
C(12B) C(12A) C(12) 123.4(2) yes
C(1) C(12B) C(4A) 118.8(2) yes
C(1) C(12B) C(12A) 122.0(2) yes
C(4A) C(12B) C(12A) 119.1(2) yes
C(11A) C(12) C(12A) 115.6(2) yes
C(11A) C(12) C(14) 120.3(2) yes
C(12A) C(12) C(14) 123.9(2) yes

loop_
_geom_bond_atom_site_label_1
_geom_bond_atom_site_label_2
_geom_bond_distance
_geom_bond_publ_flag
F C(6) 1.376(3) yes
C(1) C(2) 1.523(3) yes
C(1) C(12B) 1.516(3) yes
C(2) C(3) 1.507(4) yes
C(3) C(4) 1.506(4) yes
C(4A) C(4) 1.516(3) yes
C(4A) C(5) 1.396(3) yes
C(4A) C(12B) 1.398(3) yes
C(5) C(6) 1.363(3) yes
C(6A) C(6) 1.376(3) yes
C(6A) C(7) 1.516(3) yes
C(6A) C(12A) 1.398(3) yes
C(7A) C(7) 1.507(3) yes
C(7A) C(8) 1.392(3) yes
C(7A) C(11A) 1.393(3) yes
C(7) C(13) 1.536(3) yes
C(8) C(9) 1.377(4) yes
C(9) C(10) 1.381(4) yes
C(10) C(11) 1.379(3) yes
C(11A) C(11) 1.396(3) yes
C(11A) C(12) 1.486(3) yes
C(12A) C(12B) 1.419(3) yes
C(12A) C(12) 1.490(3) yes
C(12) C(14) 1.328(3) yes
